data_1575213
loop_
_publ_author_name
'Jiang, Shengjie'
'Wang, Ganping'
'Cai, Yanping'
'Maron, Laurent'
'Xu, Xin'

_publ_section_title
;
 Zinc substituted carbenes: synthesis, structure, and ambiphilic
 reactivity.
;
_journal_issue 34
_journal_name_full 'Chemical science'
_journal_page_first 15462
_journal_page_last 15468
_journal_paper_doi 10.1039/d5sc03342j
_journal_volume 16
_journal_year 2025
_chemical_formula_moiety 'C74 H94 Au N4 P2 Zn, C2 F6 N O4 S2, 2(C6 H6)'
_chemical_formula_sum 'C88 H106 Au F6 N5 O4 P2 S2 Zn'
_chemical_formula_weight 1800.17
_space_group_crystal_system triclinic
_space_group_IT_number 2
_space_group_name_Hall '-P 1'
_space_group_name_H-M_alt 'P -1'
_atom_sites_solution_hydrogens geom
_atom_sites_solution_primary dual
_audit_creation_date 2024-10-12
_audit_creation_method
;
Olex2 1.5
(compiled 2024.02.16 svn.r378c4104 for OlexSys, GUI svn.r6928)
;
_audit_update_record
;
2025-04-14 deposited with the CCDC.	2025-07-23 downloaded from the CCDC.
;
_cell_angle_alpha 85.5900(10)
_cell_angle_beta 86.8060(10)
_cell_angle_gamma 84.5170(10)
_cell_formula_units_Z 2
_cell_length_a 13.2738(4)
_cell_length_b 16.5149(5)
_cell_length_c 19.8649(6)
_cell_measurement_reflns_used 9268
_cell_measurement_temperature 150(1)
_cell_measurement_theta_max 27.46
_cell_measurement_theta_min 2.48
_cell_volume 4316.8(2)
_computing_cell_refinement 'SAINT V8.40B (?, 2016)'
_computing_data_reduction 'SAINT V8.40B (?, 2016)'
_computing_molecular_graphics 'Olex2 1.5 (Dolomanov et al., 2009)'
_computing_publication_material 'Olex2 1.5 (Dolomanov et al., 2009)'
_computing_structure_refinement 'SHELXL 2018/3 (Sheldrick, 2015)'
_computing_structure_solution 'SHELXT 2018/2 (Sheldrick, 2018)'
_diffrn_ambient_temperature 150(1)
_diffrn_measured_fraction_theta_full 0.998
_diffrn_measured_fraction_theta_max 0.992
_diffrn_measurement_device_type 'Bruker APEX-II CCD'
_diffrn_measurement_method '\f and \w scans'
_diffrn_radiation_type MoK\a
_diffrn_radiation_wavelength 0.71073
_diffrn_reflns_av_R_equivalents 0.0940
_diffrn_reflns_av_unetI/netI 0.0631
_diffrn_reflns_Laue_measured_fraction_full 0.998
_diffrn_reflns_Laue_measured_fraction_max 0.992
_diffrn_reflns_limit_h_max 16
_diffrn_reflns_limit_h_min -17
_diffrn_reflns_limit_k_max 21
_diffrn_reflns_limit_k_min -21
_diffrn_reflns_limit_l_max 25
_diffrn_reflns_limit_l_min -25
_diffrn_reflns_number 103168
_diffrn_reflns_point_group_measured_fraction_full 0.998
_diffrn_reflns_point_group_measured_fraction_max 0.992
_diffrn_reflns_theta_full 25.242
_diffrn_reflns_theta_max 27.497
_diffrn_reflns_theta_min 2.230
_diffrn_source_current 1.0
_diffrn_source_power 0.05
_diffrn_source_voltage 50.0
_diffrn_standards_number 0
_exptl_absorpt_coefficient_mu 2.125
_exptl_absorpt_correction_T_max 0.7456
_exptl_absorpt_correction_T_min 0.5217
_exptl_absorpt_correction_type multi-scan
_exptl_absorpt_process_details
;
SADABS-2016/2 (Bruker,2016/2) was used for absorption correction.
wR2(int) was 0.1456 before and 0.1029 after correction.
The Ratio of minimum to maximum transmission is 0.6997.
The \l/2 correction factor is Not present.
;
_exptl_crystal_colour colourless
_exptl_crystal_colour_primary colourless
_exptl_crystal_density_diffrn 1.385
_exptl_crystal_description block
_exptl_crystal_F_000 1852
_exptl_crystal_size_max 0.18
_exptl_crystal_size_mid 0.16
_exptl_crystal_size_min 0.12
_refine_diff_density_max 1.929
_refine_diff_density_min -1.448
_refine_diff_density_rms 0.152
_refine_ls_extinction_method none
_refine_ls_goodness_of_fit_ref 1.035
_refine_ls_hydrogen_treatment constr
_refine_ls_matrix_type full
_refine_ls_number_parameters 976
_refine_ls_number_reflns 19686
_refine_ls_number_restraints 0
_refine_ls_restrained_S_all 1.035
_refine_ls_R_factor_all 0.0671
_refine_ls_R_factor_gt 0.0534
_refine_ls_shift/su_max 0.001
_refine_ls_shift/su_mean 0.000
_refine_ls_structure_factor_coef Fsqd
_refine_ls_weighting_details 'w=1/[\s^2^(Fo^2^)+(0.0632P)^2^+17.4229P] where P=(Fo^2^+2Fc^2^)/3'
_refine_ls_weighting_scheme calc
_refine_ls_wR_factor_gt 0.1292
_refine_ls_wR_factor_ref 0.1422
_reflns_Friedel_coverage 0.000
_reflns_number_gt 16920
_reflns_number_total 19686
_reflns_threshold_expression 'I > 2\s(I)'
_cod_data_source_file d5sc03342j2.cif
_cod_data_source_block Complex_8
_cod_depositor_comments 'Adding full bibliography for 1575210--1575219.cif.'
_cod_database_code 1575213
_shelx_shelxl_version_number 2018/3
_shelx_space_group_comment
;
The symmetry employed for this shelxl refinement is uniquely defined
by the following loop, which should always be used as a source of
symmetry information in preference to the above space-group names.
They are only intended as comments.
;
_olex2_refinement_description
;
1. Fixed Uiso
 At 1.2 times of:
  All C(H) groups, All C(H,H) groups
 At 1.5 times of:
  All C(H,H,H) groups
2.a Ternary CH refined with riding coordinates:
 C12(H12), C15(H15), C27(H27), C42(H42), C39(H39), C24(H24), C54(H54), C51(H51)
2.b Secondary CH2 refined with riding coordinates:
 C31(H31A,H31B), C32(H32A,H32B)
2.c Aromatic/amide H refined with riding coordinates:
 C64(H64), C20(H20), C8(H8), C70(H70), C74(H74), C65(H65), C21(H21), C37(H37),
 C62(H62), C3(H3), C22(H22), C9(H9), C71(H71), C61(H61), C66(H66), C73(H73),
 C36(H36), C72(H72), C10(H10), C67(H67), C68(H68), C60(H60), C49(H49), C48(H48),
  C58(H58), C59(H59), C47(H47), C35(H35), C86(H86), C85(H85), C84(H84),
 C83(H83), C88(H88), C87(H87), C79(H79), C80(H80), C81(H81), C82(H82), C77(H77),
  C78(H78)
2.d Fitted hexagon refined as free rotating group:
 C86(C85,C84,C83,C88,C87), C79(C80,C81,C82,C77,C78)
2.e Idealised Me refined as rotating group:
 C14(H14A,H14B,H14C), C5(H5A,H5B,H5C), C13(H13A,H13B,H13C), C1(H1A,H1B,H1C),
 C44(H44A,H44B,H44C), C16(H16A,H16B,H16C), C28(H28A,H28B,H28C), C52(H52A,H52B,
 H52C), C55(H55A,H55B,H55C), C56(H56A,H56B,H56C), C26(H26A,H26B,H26C), C29(H29A,
 H29B,H29C), C43(H43A,H43B,H43C), C41(H41A,H41B,H41C), C40(H40A,H40B,H40C),
 C17(H17A,H17B,H17C), C53(H53A,H53B,H53C), C25(H25A,H25B,H25C)
;
_olex2_submission_special_instructions 'No special instructions were received'

loop_
_space_group_symop_operation_xyz
'x, y, z'
'-x, -y, -z'

loop_
_atom_site_label
_atom_site_type_symbol
_atom_site_fract_x
_atom_site_fract_y
_atom_site_fract_z
_atom_site_U_iso_or_equiv
_atom_site_adp_type
_atom_site_occupancy
_atom_site_site_symmetry_order
_atom_site_calc_flag
_atom_site_refinement_flags_posn
_atom_site_refinement_flags_adp
_atom_site_refinement_flags_occupancy
_atom_site_disorder_assembly
_atom_site_disorder_group
Au1 Au 0.80355(2) 0.80347(2) 0.20624(2) 0.02206(6) Uani 1 1 d . . . . .
Zn1 Zn 0.69565(4) 0.65741(3) 0.17827(3) 0.02082(11) Uani 1 1 d . . . . .
P1 P 0.70896(10) 0.71426(8) 0.33690(6) 0.0235(2) Uani 1 1 d . . . . .
P2 P 0.88441(10) 0.89152(8) 0.13316(6) 0.0246(2) Uani 1 1 d . . . . .
S2 S 0.71296(14) 0.70303(11) 0.65774(8) 0.0507(4) Uani 1 1 d . . . . .
S1 S 0.70917(14) 0.74517(12) 0.79219(8) 0.0518(4) Uani 1 1 d . . . . .
N2 N 0.5832(3) 0.6873(3) 0.1168(2) 0.0245(8) Uani 1 1 d . . . . .
N1 N 0.7814(3) 0.5875(2) 0.1176(2) 0.0247(8) Uani 1 1 d . . . . .
O3 O 0.7713(5) 0.7683(4) 0.6332(3) 0.0721(16) Uani 1 1 d . . . . .
C18 C 0.4812(4) 0.7137(3) 0.1388(2) 0.0271(10) Uani 1 1 d . . . . .
N3 N 0.6521(3) 0.6536(3) 0.3930(2) 0.0290(9) Uani 1 1 d . . . . .
C12 C 0.9877(4) 0.6242(3) 0.1426(3) 0.0295(10) Uani 1 1 d . . . . .
H12 H 0.928594 0.662580 0.128341 0.035 Uiso 1 1 calc R U . . .
C7 C 0.9528(4) 0.5391(3) 0.1522(3) 0.0295(10) Uani 1 1 d . . . . .
C19 C 0.4542(4) 0.7960(3) 0.1487(3) 0.0327(11) Uani 1 1 d . . . . .
C30 C 0.7282(4) 0.7131(3) 0.2577(2) 0.0253(10) Uani 1 1 d . . . . .
C6 C 0.8540(4) 0.5227(3) 0.1407(2) 0.0249(10) Uani 1 1 d . . . . .
C14 C 1.0722(4) 0.6299(4) 0.0870(3) 0.0379(12) Uani 1 1 d . . . . .
H14A H 1.129866 0.590811 0.098800 0.057 Uiso 1 1 calc R U . . .
H14B H 1.093820 0.685258 0.082784 0.057 Uiso 1 1 calc R U . . .
H14C H 1.046842 0.617356 0.043970 0.057 Uiso 1 1 calc R U . . .
C5 C 0.5248(4) 0.7227(4) 0.0022(3) 0.0421(14) Uani 1 1 d . . . . .
H5A H 0.458049 0.704897 0.016576 0.063 Uiso 1 1 calc R U . . .
H5B H 0.543429 0.706310 -0.043541 0.063 Uiso 1 1 calc R U . . .
H5C H 0.522387 0.782124 0.002452 0.063 Uiso 1 1 calc R U . . .
C4 C 0.6028(4) 0.6834(3) 0.0504(3) 0.0276(10) Uani 1 1 d . . . . .
N4 N 0.7367(4) 0.7770(3) 0.3917(2) 0.0337(10) Uani 1 1 d . . . . .
C64 C 1.0390(4) 0.8990(3) 0.2202(3) 0.0299(11) Uani 1 1 d . . . . .
H64 H 1.014527 0.851538 0.243015 0.036 Uiso 1 1 calc R U . . .
C20 C 0.3523(4) 0.8200(4) 0.1652(3) 0.0422(14) Uani 1 1 d . . . . .
H20 H 0.332171 0.875551 0.172402 0.051 Uiso 1 1 calc R U . . .
F4 F 0.8818(5) 0.6211(4) 0.6895(4) 0.106(2) Uani 1 1 d . . . . .
F6 F 0.8418(5) 0.6037(4) 0.5915(3) 0.104(2) Uani 1 1 d . . . . .
C11 C 0.8240(4) 0.4427(3) 0.1509(3) 0.0322(11) Uani 1 1 d . . . . .
C63 C 0.9921(4) 0.9350(3) 0.1640(3) 0.0277(10) Uani 1 1 d . . . . .
C8 C 1.0212(4) 0.4736(3) 0.1733(3) 0.0343(12) Uani 1 1 d . . . . .
H8 H 1.089057 0.483393 0.180231 0.041 Uiso 1 1 calc R U . . .
C70 C 1.0274(4) 0.8477(3) 0.0285(3) 0.0324(11) Uani 1 1 d . . . . .
H70 H 1.074706 0.875240 0.050242 0.039 Uiso 1 1 calc R U . . .
C69 C 0.9298(4) 0.8427(3) 0.0572(3) 0.0282(10) Uani 1 1 d . . . . .
C74 C 0.8629(5) 0.8003(3) 0.0256(3) 0.0366(12) Uani 1 1 d . . . . .
H74 H 0.797007 0.794907 0.045617 0.044 Uiso 1 1 calc R U . . .
C57 C 0.8036(4) 0.9812(3) 0.1028(3) 0.0310(11) Uani 1 1 d . . . . .
C65 C 1.1223(4) 0.9317(4) 0.2438(3) 0.0404(13) Uani 1 1 d . . . . .
H65 H 1.154039 0.906964 0.282907 0.049 Uiso 1 1 calc R U . . .
O4 O 0.6377(5) 0.6856(5) 0.6152(3) 0.084(2) Uani 1 1 d . . . . .
C21 C 0.2809(4) 0.7645(4) 0.1712(4) 0.0458(15) Uani 1 1 d . . . . .
H21 H 0.211779 0.782021 0.181138 0.055 Uiso 1 1 calc R U . . .
C13 C 1.0223(4) 0.6509(4) 0.2084(3) 0.0371(12) Uani 1 1 d . . . . .
H13A H 0.966637 0.649197 0.242884 0.056 Uiso 1 1 calc R U . . .
H13B H 1.042306 0.706593 0.201219 0.056 Uiso 1 1 calc R U . . .
H13C H 1.080222 0.614011 0.223524 0.056 Uiso 1 1 calc R U . . .
C37 C 0.6703(5) 0.4308(4) 0.3764(3) 0.0441(14) Uani 1 1 d . . . . .
H37 H 0.720041 0.385701 0.373671 0.053 Uiso 1 1 calc R U . . .
C2 C 0.7694(4) 0.5969(3) 0.0511(2) 0.0260(10) Uani 1 1 d . . . . .
C23 C 0.4096(4) 0.6556(3) 0.1468(3) 0.0326(11) Uani 1 1 d . . . . .
C62 C 0.7877(5) 1.0007(4) 0.0342(3) 0.0419(14) Uani 1 1 d . . . . .
H62 H 0.818122 0.966733 0.000759 0.050 Uiso 1 1 calc R U . . .
C3 C 0.6908(4) 0.6466(3) 0.0205(2) 0.0269(10) Uani 1 1 d . . . . .
H3 H 0.698689 0.656477 -0.027170 0.032 Uiso 1 1 calc R U . . .
C38 C 0.7009(5) 0.5082(3) 0.3821(3) 0.0356(12) Uani 1 1 d . . . . .
C45 C 0.8029(4) 0.8420(3) 0.3822(2) 0.0278(10) Uani 1 1 d . . . . .
C1 C 0.8418(4) 0.5501(4) 0.0037(3) 0.0370(12) Uani 1 1 d . . . . .
H1A H 0.832359 0.491896 0.010523 0.056 Uiso 1 1 calc R U . . .
H1B H 0.911568 0.558702 0.013025 0.056 Uiso 1 1 calc R U . . .
H1C H 0.828435 0.569449 -0.043091 0.056 Uiso 1 1 calc R U . . .
C50 C 0.7601(4) 0.9228(3) 0.3743(3) 0.0326(11) Uani 1 1 d . . . . .
C22 C 0.3098(4) 0.6829(4) 0.1626(3) 0.0406(13) Uani 1 1 d . . . . .
H22 H 0.260114 0.644910 0.167634 0.049 Uiso 1 1 calc R U . . .
C9 C 0.9931(5) 0.3956(3) 0.1842(3) 0.0395(13) Uani 1 1 d . . . . .
H9 H 1.040793 0.352072 0.198936 0.047 Uiso 1 1 calc R U . . .
C71 C 1.0556(5) 0.8124(4) -0.0318(3) 0.0431(14) Uani 1 1 d . . . . .
H71 H 1.122183 0.815806 -0.051208 0.052 Uiso 1 1 calc R U . . .
C61 C 0.7268(6) 1.0706(4) 0.0162(4) 0.0568(19) Uani 1 1 d . . . . .
H61 H 0.716602 1.084974 -0.030284 0.068 Uiso 1 1 calc R U . . .
C66 C 1.1583(4) 1.0001(4) 0.2102(3) 0.0396(13) Uani 1 1 d . . . . .
H66 H 1.215376 1.022056 0.226140 0.048 Uiso 1 1 calc R U . . .
C73 C 0.8909(5) 0.7656(4) -0.0349(3) 0.0447(15) Uani 1 1 d . . . . .
H73 H 0.844121 0.737311 -0.056404 0.054 Uiso 1 1 calc R U . . .
C36 C 0.5711(6) 0.4185(4) 0.3748(4) 0.0498(16) Uani 1 1 d . . . . .
H36 H 0.552912 0.364863 0.371020 0.060 Uiso 1 1 calc R U . . .
F5 F 0.7664(6) 0.5463(3) 0.6755(4) 0.117(2) Uani 1 1 d . . . . .
C72 C 0.9868(6) 0.7723(4) -0.0635(3) 0.0492(17) Uani 1 1 d . . . . .
H72 H 1.005801 0.749407 -0.105306 0.059 Uiso 1 1 calc R U . . .
C15 C 0.7164(5) 0.4244(4) 0.1387(3) 0.0408(13) Uani 1 1 d . . . . .
H15 H 0.683382 0.472160 0.111558 0.049 Uiso 1 1 calc R U . . .
C10 C 0.8944(5) 0.3812(3) 0.1736(3) 0.0401(13) Uani 1 1 d . . . . .
H10 H 0.874603 0.327421 0.182060 0.048 Uiso 1 1 calc R U . . .
C44 C 0.8522(5) 0.4752(5) 0.4525(3) 0.0520(16) Uani 1 1 d . . . . .
H44A H 0.812302 0.495972 0.491502 0.078 Uiso 1 1 calc R U . . .
H44B H 0.923429 0.484482 0.455973 0.078 Uiso 1 1 calc R U . . .
H44C H 0.846234 0.416560 0.451521 0.078 Uiso 1 1 calc R U . . .
C27 C 0.5321(4) 0.8589(3) 0.1432(3) 0.0345(12) Uani 1 1 d . . . . .
H27 H 0.600125 0.830421 0.131955 0.041 Uiso 1 1 calc R U . . .
C67 C 1.1125(5) 1.0366(4) 0.1541(3) 0.0445(14) Uani 1 1 d . . . . .
H67 H 1.137599 1.083809 0.131286 0.053 Uiso 1 1 calc R U . . .
C68 C 1.0296(4) 1.0044(4) 0.1307(3) 0.0379(13) Uani 1 1 d . . . . .
H68 H 0.997914 1.029601 0.091728 0.045 Uiso 1 1 calc R U . . .
C42 C 0.8127(4) 0.5192(4) 0.3879(3) 0.0364(12) Uani 1 1 d . . . . .
H42 H 0.819594 0.578775 0.389876 0.044 Uiso 1 1 calc R U . . .
C16 C 0.7152(7) 0.3479(5) 0.0982(5) 0.069(2) Uani 1 1 d . . . . .
H16A H 0.747389 0.300216 0.123833 0.104 Uiso 1 1 calc R U . . .
H16B H 0.752560 0.356369 0.054612 0.104 Uiso 1 1 calc R U . . .
H16C H 0.645059 0.338784 0.090431 0.104 Uiso 1 1 calc R U . . .
C39 C 0.4407(5) 0.6325(4) 0.3913(3) 0.0424(14) Uani 1 1 d . . . . .
H39 H 0.470260 0.672753 0.417801 0.051 Uiso 1 1 calc R U . . .
F1 F 0.5197(5) 0.7882(6) 0.8147(4) 0.147(3) Uani 1 1 d . . . . .
C60 C 0.6804(5) 1.1199(4) 0.0637(5) 0.064(2) Uani 1 1 d . . . . .
H60 H 0.637836 1.167179 0.050065 0.077 Uiso 1 1 calc R U . . .
C24 C 0.4374(4) 0.5654(4) 0.1381(4) 0.0448(15) Uani 1 1 d . . . . .
H24 H 0.512638 0.554587 0.140061 0.054 Uiso 1 1 calc R U . . .
O1 O 0.7024(7) 0.6915(4) 0.8491(3) 0.100(2) Uani 1 1 d . . . . .
C54 C 0.6465(5) 0.9459(4) 0.3747(3) 0.0421(14) Uani 1 1 d . . . . .
H54 H 0.612689 0.898171 0.361789 0.051 Uiso 1 1 calc R U . . .
C49 C 0.8260(5) 0.9836(4) 0.3694(3) 0.0450(15) Uani 1 1 d . . . . .
H49 H 0.799324 1.038851 0.362245 0.054 Uiso 1 1 calc R U . . .
C48 C 0.9290(5) 0.9661(4) 0.3745(4) 0.0497(17) Uani 1 1 d . . . . .
H48 H 0.972305 1.008930 0.371765 0.060 Uiso 1 1 calc R U . . .
C58 C 0.7577(4) 1.0310(4) 0.1503(4) 0.0429(14) Uani 1 1 d . . . . .
H58 H 0.768506 1.017547 0.196850 0.051 Uiso 1 1 calc R U . . .
O2 O 0.7948(6) 0.7883(6) 0.7785(4) 0.120(3) Uani 1 1 d . . . . .
C51 C 0.9542(5) 0.7345(4) 0.3993(4) 0.0499(16) Uani 1 1 d . . . . .
H51 H 0.911390 0.698971 0.376770 0.060 Uiso 1 1 calc R U . . .
C31 C 0.6621(5) 0.6747(4) 0.4628(3) 0.0384(13) Uani 1 1 d . . . . .
H31A H 0.720246 0.641750 0.483392 0.046 Uiso 1 1 calc R U . . .
H31B H 0.599759 0.664963 0.490838 0.046 Uiso 1 1 calc R U . . .
C46 C 0.9082(4) 0.8222(3) 0.3874(3) 0.0342(12) Uani 1 1 d . . . . .
C34 C 0.5217(4) 0.5613(3) 0.3839(3) 0.0338(12) Uani 1 1 d . . . . .
C28 C 0.5366(5) 0.8961(5) 0.2093(4) 0.0573(19) Uani 1 1 d . . . . .
H28A H 0.472543 0.928571 0.219095 0.086 Uiso 1 1 calc R U . . .
H28B H 0.592372 0.931232 0.206624 0.086 Uiso 1 1 calc R U . . .
H28C H 0.547984 0.852728 0.245315 0.086 Uiso 1 1 calc R U . . .
C59 C 0.6963(5) 1.1001(4) 0.1311(5) 0.060(2) Uani 1 1 d . . . . .
H59 H 0.665039 1.134029 0.164340 0.072 Uiso 1 1 calc R U . . .
C52 C 1.0618(5) 0.7200(4) 0.3698(4) 0.0544(17) Uani 1 1 d . . . . .
H52A H 1.064731 0.741646 0.322428 0.082 Uiso 1 1 calc R U . . .
H52B H 1.082571 0.661340 0.372313 0.082 Uiso 1 1 calc R U . . .
H52C H 1.107442 0.747672 0.395466 0.082 Uiso 1 1 calc R U . . .
C47 C 0.9686(5) 0.8867(4) 0.3836(3) 0.0407(13) Uani 1 1 d . . . . .
H47 H 1.039680 0.875332 0.387384 0.049 Uiso 1 1 calc R U . . .
N5 N 0.6747(6) 0.6963(5) 0.7325(3) 0.070(2) Uani 1 1 d . . . . .
C76 C 0.8029(6) 0.6148(5) 0.6552(3) 0.0563(18) Uani 1 1 d . . . . .
C55 C 0.6059(6) 0.9671(5) 0.4466(4) 0.062(2) Uani 1 1 d . . . . .
H55A H 0.628318 0.922807 0.479563 0.093 Uiso 1 1 calc R U . . .
H55B H 0.531650 0.974226 0.447967 0.093 Uiso 1 1 calc R U . . .
H55C H 0.631969 1.017812 0.457627 0.093 Uiso 1 1 calc R U . . .
C56 C 0.6154(6) 1.0193(4) 0.3269(4) 0.0554(17) Uani 1 1 d . . . . .
H56A H 0.641852 1.067888 0.342043 0.083 Uiso 1 1 calc R U . . .
H56B H 0.541320 1.027562 0.326846 0.083 Uiso 1 1 calc R U . . .
H56C H 0.642994 1.009695 0.281149 0.083 Uiso 1 1 calc R U . . .
C33 C 0.6243(4) 0.5729(3) 0.3836(2) 0.0320(12) Uani 1 1 d . . . . .
C26 C 0.3890(9) 0.5121(5) 0.1944(5) 0.084(3) Uani 1 1 d . . . . .
H26A H 0.413463 0.523716 0.237939 0.126 Uiso 1 1 calc R U . . .
H26B H 0.407169 0.454507 0.186586 0.126 Uiso 1 1 calc R U . . .
H26C H 0.315156 0.523610 0.194836 0.126 Uiso 1 1 calc R U . . .
F3 F 0.6167(8) 0.8596(5) 0.8578(5) 0.173(4) Uani 1 1 d . . . . .
C35 C 0.4958(5) 0.4820(4) 0.3784(3) 0.0460(15) Uani 1 1 d . . . . .
H35 H 0.426653 0.471837 0.377250 0.055 Uiso 1 1 calc R U . . .
C86 C 0.8057(6) 1.0772(5) 0.5280(3) 0.093(3) Uani 1 1 d G . . . .
H86 H 0.848550 1.094755 0.490906 0.112 Uiso 1 1 calc R U . . .
C85 C 0.7299(7) 1.1315(4) 0.5544(4) 0.103(4) Uani 1 1 d G . . . .
H85 H 0.720923 1.186095 0.535375 0.124 Uiso 1 1 calc R U . . .
C84 C 0.6672(5) 1.1059(5) 0.6087(5) 0.105(4) Uani 1 1 d G . . . .
H84 H 0.615380 1.142952 0.626779 0.126 Uiso 1 1 calc R U . . .
C83 C 0.6803(5) 1.0260(6) 0.6366(3) 0.094(4) Uani 1 1 d G . . . .
H83 H 0.637463 1.008470 0.673715 0.113 Uiso 1 1 calc R U . . .
C88 C 0.7561(6) 0.9717(4) 0.6102(4) 0.089(3) Uani 1 1 d G . . . .
H88 H 0.765089 0.917129 0.629248 0.107 Uiso 1 1 calc R U . . .
C87 C 0.8188(5) 0.9974(5) 0.5559(4) 0.087(3) Uani 1 1 d G . . . .
H87 H 0.870633 0.960270 0.537843 0.105 Uiso 1 1 calc R U . . .
C29 C 0.5081(7) 0.9264(5) 0.0873(4) 0.069(2) Uani 1 1 d . . . . .
H29A H 0.510171 0.902280 0.043565 0.104 Uiso 1 1 calc R U . . .
H29B H 0.558492 0.966225 0.085928 0.104 Uiso 1 1 calc R U . . .
H29C H 0.440467 0.953608 0.096545 0.104 Uiso 1 1 calc R U . . .
C43 C 0.8765(5) 0.4896(5) 0.3272(4) 0.0579(19) Uani 1 1 d . . . . .
H43A H 0.874130 0.430596 0.325961 0.087 Uiso 1 1 calc R U . . .
H43B H 0.946710 0.501703 0.330880 0.087 Uiso 1 1 calc R U . . .
H43C H 0.849667 0.517338 0.285700 0.087 Uiso 1 1 calc R U . . .
C32 C 0.6786(6) 0.7624(4) 0.4572(3) 0.0474(16) Uani 1 1 d . . . . .
H32A H 0.717509 0.775761 0.495327 0.057 Uiso 1 1 calc R U . . .
H32B H 0.612960 0.796363 0.457638 0.057 Uiso 1 1 calc R U . . .
F2 F 0.5995(8) 0.8738(6) 0.7530(5) 0.191(5) Uani 1 1 d . . . . .
C41 C 0.3458(7) 0.6081(6) 0.4310(5) 0.083(3) Uani 1 1 d . . . . .
H41A H 0.306966 0.577418 0.402782 0.125 Uiso 1 1 calc R U . . .
H41B H 0.304190 0.657124 0.444094 0.125 Uiso 1 1 calc R U . . .
H41C H 0.364987 0.573881 0.471586 0.125 Uiso 1 1 calc R U . . .
C40 C 0.4169(9) 0.6754(6) 0.3238(4) 0.094(4) Uani 1 1 d . . . . .
H40A H 0.479992 0.688185 0.299067 0.140 Uiso 1 1 calc R U . . .
H40B H 0.373764 0.725937 0.330519 0.140 Uiso 1 1 calc R U . . .
H40C H 0.381267 0.639882 0.297763 0.140 Uiso 1 1 calc R U . . .
C17 C 0.6565(6) 0.4146(6) 0.2049(4) 0.071(2) Uani 1 1 d . . . . .
H17A H 0.585585 0.408979 0.196212 0.107 Uiso 1 1 calc R U . . .
H17B H 0.660230 0.462594 0.230367 0.107 Uiso 1 1 calc R U . . .
H17C H 0.684534 0.365742 0.231089 0.107 Uiso 1 1 calc R U . . .
C75 C 0.6038(8) 0.8208(7) 0.8040(5) 0.085(3) Uani 1 1 d . . . . .
C53 C 0.9486(9) 0.7095(8) 0.4745(5) 0.110(4) Uani 1 1 d . . . . .
H53A H 0.988354 0.744313 0.498258 0.166 Uiso 1 1 calc R U . . .
H53B H 0.976024 0.652439 0.482051 0.166 Uiso 1 1 calc R U . . .
H53C H 0.877841 0.715429 0.491690 0.166 Uiso 1 1 calc R U . . .
C25 C 0.4076(11) 0.5408(6) 0.0713(5) 0.108(4) Uani 1 1 d . . . . .
H25A H 0.335827 0.558241 0.065321 0.162 Uiso 1 1 calc R U . . .
H25B H 0.418837 0.481366 0.070237 0.162 Uiso 1 1 calc R U . . .
H25C H 0.448778 0.566641 0.034760 0.162 Uiso 1 1 calc R U . . .
C79 C 0.9793(5) 1.1791(4) 0.2857(4) 0.091(3) Uani 1 1 d G . . . .
H79 H 1.044858 1.165142 0.265946 0.109 Uiso 1 1 calc R U . . .
C80 C 0.8937(7) 1.1677(4) 0.2517(3) 0.097(4) Uani 1 1 d G . . . .
H80 H 0.900707 1.145871 0.208593 0.116 Uiso 1 1 calc R U . . .
C81 C 0.7978(5) 1.1881(4) 0.2806(4) 0.087(3) Uani 1 1 d G . . . .
H81 H 0.739229 1.180273 0.257344 0.104 Uiso 1 1 calc R U . . .
C82 C 0.7875(4) 1.2200(3) 0.3437(4) 0.080(3) Uani 1 1 d G . . . .
H82 H 0.721899 1.233946 0.363448 0.097 Uiso 1 1 calc R U . . .
C77 C 0.8731(6) 1.2314(4) 0.3777(3) 0.087(3) Uani 1 1 d G . . . .
H77 H 0.866048 1.253218 0.420802 0.104 Uiso 1 1 calc R U . . .
C78 C 0.9690(4) 1.2110(4) 0.3488(4) 0.093(3) Uani 1 1 d G . . . .
H78 H 1.027528 1.218817 0.372052 0.112 Uiso 1 1 calc R U . . .

loop_
_atom_site_aniso_label
_atom_site_aniso_U_11
_atom_site_aniso_U_22
_atom_site_aniso_U_33
_atom_site_aniso_U_23
_atom_site_aniso_U_13
_atom_site_aniso_U_12
Au1 0.02460(10) 0.02239(10) 0.01958(9) -0.00207(6) -0.00059(6) -0.00396(7)
Zn1 0.0230(3) 0.0231(3) 0.0172(2) -0.00355(19) -0.00328(19) -0.0035(2)
P1 0.0300(6) 0.0250(6) 0.0164(5) -0.0024(4) -0.0007(5) -0.0063(5)
P2 0.0274(6) 0.0224(6) 0.0241(6) -0.0001(5) -0.0006(5) -0.0043(5)
S2 0.0639(11) 0.0617(10) 0.0303(7) 0.0035(7) -0.0157(7) -0.0227(9)
S1 0.0583(10) 0.0637(11) 0.0340(8) -0.0065(7) -0.0063(7) -0.0046(8)
N2 0.0222(19) 0.030(2) 0.0223(19) -0.0017(16) -0.0078(15) -0.0014(16)
N1 0.026(2) 0.024(2) 0.025(2) -0.0083(16) -0.0038(16) -0.0001(16)
O3 0.080(4) 0.068(4) 0.066(4) 0.019(3) 0.006(3) -0.021(3)
C18 0.025(2) 0.033(3) 0.024(2) -0.0017(19) -0.0051(19) -0.003(2)
N3 0.040(2) 0.029(2) 0.0195(19) -0.0037(16) 0.0016(17) -0.0111(18)
C12 0.025(2) 0.025(2) 0.037(3) -0.005(2) -0.006(2) 0.0035(19)
C7 0.032(3) 0.028(3) 0.028(2) -0.007(2) -0.003(2) 0.006(2)
C19 0.027(2) 0.039(3) 0.034(3) -0.008(2) -0.003(2) -0.003(2)
C30 0.028(2) 0.028(2) 0.021(2) -0.0013(18) 0.0013(18) -0.0090(19)
C6 0.029(2) 0.024(2) 0.023(2) -0.0091(18) -0.0076(18) 0.0034(19)
C14 0.035(3) 0.038(3) 0.042(3) -0.005(2) -0.002(2) -0.007(2)
C5 0.037(3) 0.062(4) 0.027(3) 0.000(3) -0.009(2) 0.002(3)
C4 0.029(2) 0.028(2) 0.026(2) -0.0010(19) -0.0038(19) -0.002(2)
N4 0.053(3) 0.032(2) 0.019(2) -0.0077(17) 0.0079(19) -0.018(2)
C64 0.030(3) 0.031(3) 0.029(3) -0.001(2) -0.005(2) -0.005(2)
C20 0.032(3) 0.044(3) 0.052(4) -0.013(3) -0.001(3) 0.000(2)
F4 0.104(4) 0.091(4) 0.128(5) -0.026(4) -0.061(4) 0.018(3)
F6 0.127(5) 0.124(5) 0.051(3) 0.000(3) 0.008(3) 0.032(4)
C11 0.036(3) 0.026(3) 0.036(3) -0.008(2) -0.009(2) -0.004(2)
C63 0.028(2) 0.026(2) 0.029(2) -0.0066(19) 0.005(2) -0.0004(19)
C8 0.030(3) 0.036(3) 0.036(3) -0.008(2) -0.008(2) 0.006(2)
C70 0.035(3) 0.027(3) 0.035(3) 0.001(2) 0.000(2) -0.007(2)
C69 0.032(3) 0.024(2) 0.029(3) -0.0013(19) -0.001(2) -0.007(2)
C74 0.045(3) 0.036(3) 0.030(3) -0.001(2) 0.002(2) -0.011(2)
C57 0.025(2) 0.028(3) 0.039(3) 0.005(2) -0.008(2) -0.003(2)
C65 0.037(3) 0.053(4) 0.033(3) 0.001(3) -0.007(2) -0.012(3)
O4 0.067(4) 0.142(6) 0.047(3) -0.019(3) -0.011(3) -0.021(4)
C21 0.023(3) 0.055(4) 0.060(4) -0.013(3) 0.000(3) 0.003(3)
C13 0.037(3) 0.034(3) 0.041(3) -0.011(2) 0.002(2) -0.005(2)
C37 0.046(3) 0.032(3) 0.054(4) 0.001(3) -0.007(3) -0.006(3)
C2 0.025(2) 0.028(2) 0.027(2) -0.0070(19) -0.0006(19) -0.0065(19)
C23 0.026(2) 0.038(3) 0.035(3) -0.003(2) -0.007(2) -0.005(2)
C62 0.041(3) 0.035(3) 0.050(4) 0.009(3) -0.014(3) -0.008(2)
C3 0.033(3) 0.033(3) 0.016(2) -0.0005(18) -0.0063(18) -0.006(2)
C38 0.046(3) 0.031(3) 0.030(3) -0.002(2) 0.001(2) -0.010(2)
C45 0.040(3) 0.032(3) 0.015(2) -0.0080(18) -0.0034(19) -0.012(2)
C1 0.043(3) 0.039(3) 0.029(3) -0.014(2) -0.004(2) 0.007(2)
C50 0.040(3) 0.033(3) 0.026(2) -0.012(2) 0.002(2) -0.007(2)
C22 0.025(3) 0.048(3) 0.050(3) -0.004(3) -0.006(2) -0.011(2)
C9 0.045(3) 0.027(3) 0.046(3) -0.007(2) -0.015(3) 0.009(2)
C71 0.051(4) 0.040(3) 0.037(3) -0.006(2) 0.016(3) -0.009(3)
C61 0.055(4) 0.047(4) 0.069(5) 0.024(4) -0.027(4) -0.015(3)
C66 0.029(3) 0.044(3) 0.050(3) -0.017(3) -0.003(2) -0.009(2)
C73 0.065(4) 0.041(3) 0.032(3) -0.007(2) -0.002(3) -0.020(3)
C36 0.063(4) 0.033(3) 0.056(4) -0.003(3) -0.005(3) -0.017(3)
F5 0.134(6) 0.062(3) 0.151(6) -0.002(4) 0.038(5) -0.027(3)
C72 0.080(5) 0.037(3) 0.031(3) -0.011(2) 0.014(3) -0.013(3)
C15 0.043(3) 0.030(3) 0.052(4) -0.004(3) -0.016(3) -0.008(2)
C10 0.053(4) 0.026(3) 0.042(3) -0.006(2) -0.010(3) -0.002(2)
C44 0.051(4) 0.062(4) 0.044(4) 0.007(3) -0.015(3) -0.012(3)
C27 0.025(2) 0.034(3) 0.046(3) -0.008(2) -0.009(2) 0.001(2)
C67 0.044(3) 0.040(3) 0.051(4) 0.001(3) 0.000(3) -0.017(3)
C68 0.036(3) 0.037(3) 0.041(3) 0.008(2) -0.010(2) -0.012(2)
C42 0.036(3) 0.034(3) 0.039(3) 0.002(2) -0.003(2) -0.005(2)
C16 0.074(5) 0.048(4) 0.091(6) -0.018(4) -0.030(5) -0.010(4)
C39 0.039(3) 0.051(4) 0.039(3) -0.013(3) 0.002(3) -0.012(3)
F1 0.059(4) 0.217(9) 0.161(7) -0.039(7) 0.029(4) 0.015(5)
C60 0.041(4) 0.037(4) 0.114(7) 0.019(4) -0.033(4) 0.001(3)
C24 0.027(3) 0.038(3) 0.070(4) -0.004(3) -0.005(3) -0.008(2)
O1 0.157(7) 0.090(5) 0.046(3) 0.002(3) 0.003(4) 0.013(5)
C54 0.041(3) 0.049(4) 0.038(3) -0.013(3) 0.000(3) -0.007(3)
C49 0.051(4) 0.032(3) 0.053(4) -0.008(3) 0.009(3) -0.009(3)
C48 0.049(4) 0.037(3) 0.066(4) -0.015(3) 0.013(3) -0.018(3)
C58 0.036(3) 0.033(3) 0.059(4) -0.003(3) -0.005(3) 0.002(2)
O2 0.089(5) 0.158(8) 0.129(7) -0.073(6) 0.020(5) -0.064(5)
C51 0.052(4) 0.045(4) 0.053(4) 0.008(3) -0.018(3) -0.004(3)
C31 0.054(3) 0.049(3) 0.016(2) -0.004(2) 0.002(2) -0.022(3)
C46 0.047(3) 0.032(3) 0.025(2) -0.005(2) -0.001(2) -0.008(2)
C34 0.035(3) 0.039(3) 0.029(3) -0.003(2) -0.001(2) -0.011(2)
C28 0.048(4) 0.058(4) 0.071(5) -0.032(4) -0.003(3) -0.007(3)
C59 0.037(3) 0.046(4) 0.096(6) -0.008(4) -0.005(4) 0.006(3)
C52 0.057(4) 0.048(4) 0.057(4) -0.006(3) -0.014(3) 0.011(3)
C47 0.038(3) 0.046(3) 0.040(3) -0.008(3) 0.000(2) -0.009(3)
N5 0.098(5) 0.081(5) 0.036(3) -0.007(3) 0.004(3) -0.039(4)
C76 0.082(5) 0.057(4) 0.033(3) 0.003(3) -0.022(3) -0.015(4)
C55 0.049(4) 0.081(5) 0.057(4) -0.025(4) 0.010(3) -0.005(4)
C56 0.058(4) 0.046(4) 0.063(5) -0.010(3) -0.009(3) -0.003(3)
C33 0.046(3) 0.034(3) 0.019(2) -0.001(2) 0.001(2) -0.020(2)
C26 0.134(9) 0.043(4) 0.076(6) 0.005(4) 0.004(6) -0.026(5)
F3 0.244(11) 0.099(5) 0.170(8) -0.073(6) 0.030(8) 0.036(6)
C35 0.041(3) 0.053(4) 0.047(4) 0.000(3) -0.004(3) -0.022(3)
C86 0.113(9) 0.108(8) 0.070(6) -0.014(6) -0.009(6) -0.059(7)
C85 0.132(11) 0.073(7) 0.114(10) -0.019(7) -0.047(8) -0.026(7)
C84 0.070(7) 0.133(11) 0.120(10) -0.058(9) -0.028(7) 0.002(7)
C83 0.078(7) 0.142(11) 0.074(6) -0.026(7) -0.008(5) -0.048(7)
C88 0.110(8) 0.092(7) 0.075(6) -0.006(5) -0.047(6) -0.034(7)
C87 0.068(6) 0.123(9) 0.079(7) -0.039(6) -0.026(5) -0.013(6)
C29 0.076(5) 0.067(5) 0.069(5) 0.015(4) -0.023(4) -0.036(4)
C43 0.048(4) 0.082(5) 0.042(4) -0.003(3) 0.006(3) -0.001(4)
C32 0.072(4) 0.054(4) 0.019(3) -0.011(2) 0.010(3) -0.022(3)
F2 0.195(9) 0.152(8) 0.184(9) 0.097(7) 0.032(7) 0.092(7)
C41 0.062(5) 0.081(6) 0.106(8) -0.015(5) 0.033(5) -0.015(5)
C40 0.130(9) 0.090(7) 0.049(5) -0.002(5) -0.001(5) 0.046(6)
C17 0.054(5) 0.092(6) 0.069(5) 0.006(5) -0.011(4) -0.023(4)
C75 0.083(7) 0.086(7) 0.079(7) -0.001(5) 0.019(5) 0.004(5)
C53 0.105(8) 0.130(10) 0.076(7) 0.061(7) 0.005(6) 0.030(7)
C25 0.192(13) 0.056(5) 0.077(7) -0.039(5) 0.005(7) 0.002(7)
C79 0.098(8) 0.046(5) 0.125(10) 0.007(5) 0.028(7) -0.011(5)
C80 0.148(11) 0.054(5) 0.087(7) 0.004(5) 0.026(8) -0.034(6)
C81 0.118(9) 0.050(5) 0.097(8) 0.010(5) -0.019(6) -0.036(5)
C82 0.085(6) 0.034(4) 0.122(9) -0.001(4) 0.001(6) -0.013(4)
C77 0.098(7) 0.048(5) 0.118(9) -0.022(5) 0.002(6) -0.014(5)
C78 0.084(7) 0.055(5) 0.142(11) 0.002(6) -0.015(7) -0.019(5)

loop_
_atom_type_symbol
_atom_type_description
_atom_type_scat_dispersion_real
_atom_type_scat_dispersion_imag
_atom_type_scat_source
C C 0.0033 0.0016 'International Tables Vol C Tables 4.2.6.8 and 6.1.1.4'
H H 0.0000 0.0000 'International Tables Vol C Tables 4.2.6.8 and 6.1.1.4'
Au Au -2.0133 8.8022 'International Tables Vol C Tables 4.2.6.8 and 6.1.1.4'
F F 0.0171 0.0103 'International Tables Vol C Tables 4.2.6.8 and 6.1.1.4'
N N 0.0061 0.0033 'International Tables Vol C Tables 4.2.6.8 and 6.1.1.4'
O O 0.0106 0.0060 'International Tables Vol C Tables 4.2.6.8 and 6.1.1.4'
P P 0.1023 0.0942 'International Tables Vol C Tables 4.2.6.8 and 6.1.1.4'
S S 0.1246 0.1234 'International Tables Vol C Tables 4.2.6.8 and 6.1.1.4'
Zn Zn 0.2839 1.4301 'International Tables Vol C Tables 4.2.6.8 and 6.1.1.4'

loop_
_geom_angle_atom_site_label_1
_geom_angle_atom_site_label_2
_geom_angle_atom_site_label_3
_geom_angle
_geom_angle_site_symmetry_1
_geom_angle_site_symmetry_3
_geom_angle_publ_flag
P2 Au1 Zn1 129.74(3) . . ?
C30 Au1 Zn1 40.37(13) . . ?
C30 Au1 P2 170.05(14) . . ?
N2 Zn1 Au1 112.07(12) . . ?
N1 Zn1 Au1 110.15(12) . . ?
N1 Zn1 N2 97.25(17) . . ?
N1 Zn1 C30 131.37(19) . . ?
C30 Zn1 Au1 42.35(13) . . ?
C30 Zn1 N2 128.10(19) . . ?
C30 P1 N3 132.3(2) . . ?
C30 P1 N4 132.7(2) . . ?
N4 P1 N3 94.9(2) . . ?
C63 P2 Au1 116.96(17) . . ?
C63 P2 C57 103.2(2) . . ?
C69 P2 Au1 110.60(16) . . ?
C69 P2 C63 106.4(2) . . ?
C69 P2 C57 104.4(3) . . ?
C57 P2 Au1 114.13(17) . . ?
O3 S2 N5 119.8(4) . . ?
O3 S2 C76 103.3(4) . . ?
O4 S2 O3 115.5(4) . . ?
O4 S2 N5 110.9(4) . . ?
O4 S2 C76 103.3(4) . . ?
N5 S2 C76 101.0(4) . . ?
O1 S1 O2 120.6(6) . . ?
O1 S1 N5 104.4(4) . . ?
O1 S1 C75 104.0(5) . . ?
O2 S1 N5 116.8(4) . . ?
O2 S1 C75 106.1(5) . . ?
N5 S1 C75 102.8(5) . . ?
C18 N2 Zn1 124.4(3) . . ?
C4 N2 Zn1 118.4(3) . . ?
C4 N2 C18 117.2(4) . . ?
C6 N1 Zn1 123.9(3) . . ?
C2 N1 Zn1 119.5(3) . . ?
C2 N1 C6 116.6(4) . . ?
C19 C18 N2 120.0(4) . . ?
C19 C18 C23 121.7(5) . . ?
C23 C18 N2 118.3(5) . . ?
C31 N3 P1 112.7(3) . . ?
C33 N3 P1 126.9(3) . . ?
C33 N3 C31 117.4(4) . . ?
C7 C12 H12 107.9 . . ?
C7 C12 C14 111.6(4) . . ?
C7 C12 C13 111.0(4) . . ?
C14 C12 H12 107.9 . . ?
C13 C12 H12 107.9 . . ?
C13 C12 C14 110.3(4) . . ?
C6 C7 C12 122.6(4) . . ?
C8 C7 C12 119.5(5) . . ?
C8 C7 C6 117.9(5) . . ?
C18 C19 C20 117.9(5) . . ?
C18 C19 C27 122.1(5) . . ?
C20 C19 C27 119.9(5) . . ?
Zn1 C30 Au1 97.3(2) . . ?
P1 C30 Au1 119.3(3) . . ?
P1 C30 Zn1 143.2(3) . . ?
C7 C6 N1 120.1(4) . . ?
C7 C6 C11 121.0(5) . . ?
C11 C6 N1 118.9(4) . . ?
C12 C14 H14A 109.5 . . ?
C12 C14 H14B 109.5 . . ?
C12 C14 H14C 109.5 . . ?
H14A C14 H14B 109.5 . . ?
H14A C14 H14C 109.5 . . ?
H14B C14 H14C 109.5 . . ?
H5A C5 H5B 109.5 . . ?
H5A C5 H5C 109.5 . . ?
H5B C5 H5C 109.5 . . ?
C4 C5 H5A 109.5 . . ?
C4 C5 H5B 109.5 . . ?
C4 C5 H5C 109.5 . . ?
N2 C4 C5 118.8(5) . . ?
N2 C4 C3 125.4(5) . . ?
C3 C4 C5 115.7(5) . . ?
C45 N4 P1 128.6(3) . . ?
C45 N4 C32 120.7(4) . . ?
C32 N4 P1 110.6(3) . . ?
C63 C64 H64 119.8 . . ?
C63 C64 C65 120.4(5) . . ?
C65 C64 H64 119.8 . . ?
C19 C20 H20 119.4 . . ?
C21 C20 C19 121.1(6) . . ?
C21 C20 H20 119.4 . . ?
C6 C11 C15 121.3(5) . . ?
C10 C11 C6 118.2(5) . . ?
C10 C11 C15 120.5(5) . . ?
C64 C63 P2 120.0(4) . . ?
C64 C63 C68 119.1(5) . . ?
C68 C63 P2 120.9(4) . . ?
C7 C8 H8 119.0 . . ?
C9 C8 C7 122.0(5) . . ?
C9 C8 H8 119.0 . . ?
C69 C70 H70 120.0 . . ?
C71 C70 H70 120.0 . . ?
C71 C70 C69 120.1(5) . . ?
C70 C69 P2 123.1(4) . . ?
C74 C69 P2 118.0(4) . . ?
C74 C69 C70 119.0(5) . . ?
C69 C74 H74 119.6 . . ?
C69 C74 C73 120.9(5) . . ?
C73 C74 H74 119.6 . . ?
C62 C57 P2 122.8(5) . . ?
C58 C57 P2 117.5(4) . . ?
C58 C57 C62 119.7(5) . . ?
C64 C65 H65 120.1 . . ?
C66 C65 C64 119.8(6) . . ?
C66 C65 H65 120.1 . . ?
C20 C21 H21 120.0 . . ?
C20 C21 C22 119.9(5) . . ?
C22 C21 H21 120.0 . . ?
C12 C13 H13A 109.5 . . ?
C12 C13 H13B 109.5 . . ?
C12 C13 H13C 109.5 . . ?
H13A C13 H13B 109.5 . . ?
H13A C13 H13C 109.5 . . ?
H13B C13 H13C 109.5 . . ?
C38 C37 H37 119.3 . . ?
C36 C37 H37 119.3 . . ?
C36 C37 C38 121.4(6) . . ?
N1 C2 C3 124.6(4) . . ?
N1 C2 C1 119.8(5) . . ?
C3 C2 C1 115.6(4) . . ?
C18 C23 C24 122.8(5) . . ?
C22 C23 C18 117.8(5) . . ?
C22 C23 C24 119.4(5) . . ?
C57 C62 H62 120.8 . . ?
C61 C62 C57 118.4(7) . . ?
C61 C62 H62 120.8 . . ?
C4 C3 C2 128.7(5) . . ?
C4 C3 H3 115.6 . . ?
C2 C3 H3 115.6 . . ?
C37 C38 C42 120.0(5) . . ?
C37 C38 C33 116.7(5) . . ?
C33 C38 C42 123.2(5) . . ?
C50 C45 N4 119.0(5) . . ?
C50 C45 C46 122.1(5) . . ?
C46 C45 N4 118.6(5) . . ?
C2 C1 H1A 109.5 . . ?
C2 C1 H1B 109.5 . . ?
C2 C1 H1C 109.5 . . ?
H1A C1 H1B 109.5 . . ?
H1A C1 H1C 109.5 . . ?
H1B C1 H1C 109.5 . . ?
C45 C50 C54 123.1(5) . . ?
C49 C50 C45 117.2(5) . . ?
C49 C50 C54 119.6(5) . . ?
C21 C22 H22 119.2 . . ?
C23 C22 C21 121.5(5) . . ?
C23 C22 H22 119.2 . . ?
C8 C9 H9 120.5 . . ?
C8 C9 C10 119.0(5) . . ?
C10 C9 H9 120.5 . . ?
C70 C71 H71 119.9 . . ?
C72 C71 C70 120.1(6) . . ?
C72 C71 H71 119.9 . . ?
C62 C61 H61 119.0 . . ?
C60 C61 C62 121.9(7) . . ?
C60 C61 H61 119.0 . . ?
C65 C66 H66 119.7 . . ?
C67 C66 C65 120.6(5) . . ?
C67 C66 H66 119.7 . . ?
C74 C73 H73 120.2 . . ?
C72 C73 C74 119.7(6) . . ?
C72 C73 H73 120.2 . . ?
C37 C36 H36 119.2 . . ?
C37 C36 C35 121.7(6) . . ?
C35 C36 H36 119.2 . . ?
C71 C72 H72 119.9 . . ?
C73 C72 C71 120.3(5) . . ?
C73 C72 H72 119.9 . . ?
C11 C15 H15 108.0 . . ?
C11 C15 C16 111.8(5) . . ?
C16 C15 H15 108.0 . . ?
C17 C15 C11 110.2(5) . . ?
C17 C15 H15 108.0 . . ?
C17 C15 C16 110.8(6) . . ?
C11 C10 C9 121.9(5) . . ?
C11 C10 H10 119.1 . . ?
C9 C10 H10 119.1 . . ?
H44A C44 H44B 109.5 . . ?
H44A C44 H44C 109.5 . . ?
H44B C44 H44C 109.5 . . ?
C42 C44 H44A 109.5 . . ?
C42 C44 H44B 109.5 . . ?
C42 C44 H44C 109.5 . . ?
C19 C27 H27 108.3 . . ?
C19 C27 C29 111.7(5) . . ?
C28 C27 C19 110.4(5) . . ?
C28 C27 H27 108.3 . . ?
C28 C27 C29 109.7(6) . . ?
C29 C27 H27 108.3 . . ?
C66 C67 H67 120.1 . . ?
C66 C67 C68 119.7(5) . . ?
C68 C67 H67 120.1 . . ?
C63 C68 H68 119.8 . . ?
C67 C68 C63 120.5(6) . . ?
C67 C68 H68 119.8 . . ?
C38 C42 H42 108.1 . . ?
C44 C42 C38 110.8(5) . . ?
C44 C42 H42 108.1 . . ?
C44 C42 C43 109.9(6) . . ?
C43 C42 C38 111.7(5) . . ?
C43 C42 H42 108.1 . . ?
C15 C16 H16A 109.5 . . ?
C15 C16 H16B 109.5 . . ?
C15 C16 H16C 109.5 . . ?
H16A C16 H16B 109.5 . . ?
H16A C16 H16C 109.5 . . ?
H16B C16 H16C 109.5 . . ?
C34 C39 H39 106.7 . . ?
C41 C39 H39 106.7 . . ?
C41 C39 C34 112.9(6) . . ?
C40 C39 H39 106.7 . . ?
C40 C39 C34 111.3(5) . . ?
C40 C39 C41 111.9(8) . . ?
C61 C60 H60 120.3 . . ?
C61 C60 C59 119.4(6) . . ?
C59 C60 H60 120.3 . . ?
C23 C24 H24 108.0 . . ?
C23 C24 C26 111.7(6) . . ?
C26 C24 H24 108.0 . . ?
C25 C24 C23 112.3(6) . . ?
C25 C24 H24 108.0 . . ?
C25 C24 C26 108.7(7) . . ?
C50 C54 H54 108.6 . . ?
C50 C54 C55 110.1(5) . . ?
C50 C54 C56 114.1(5) . . ?
C55 C54 H54 108.6 . . ?
C56 C54 H54 108.6 . . ?
C56 C54 C55 106.7(6) . . ?
C50 C49 H49 119.1 . . ?
C48 C49 C50 121.9(6) . . ?
C48 C49 H49 119.1 . . ?
C49 C48 H48 120.2 . . ?
C47 C48 C49 119.7(6) . . ?
C47 C48 H48 120.2 . . ?
C57 C58 H58 119.6 . . ?
C57 C58 C59 120.9(7) . . ?
C59 C58 H58 119.6 . . ?
C46 C51 H51 107.5 . . ?
C52 C51 H51 107.5 . . ?
C52 C51 C46 113.6(6) . . ?
C52 C51 C53 111.0(7) . . ?
C53 C51 H51 107.5 . . ?
C53 C51 C46 109.5(7) . . ?
N3 C31 H31A 110.7 . . ?
N3 C31 H31B 110.7 . . ?
N3 C31 C32 105.2(4) . . ?
H31A C31 H31B 108.8 . . ?
C32 C31 H31A 110.7 . . ?
C32 C31 H31B 110.7 . . ?
C45 C46 C51 122.1(5) . . ?
C47 C46 C45 117.0(5) . . ?
C47 C46 C51 120.9(6) . . ?
C33 C34 C39 121.0(5) . . ?
C33 C34 C35 117.7(5) . . ?
C35 C34 C39 121.4(5) . . ?
C27 C28 H28A 109.5 . . ?
C27 C28 H28B 109.5 . . ?
C27 C28 H28C 109.5 . . ?
H28A C28 H28B 109.5 . . ?
H28A C28 H28C 109.5 . . ?
H28B C28 H28C 109.5 . . ?
C60 C59 C58 119.8(7) . . ?
C60 C59 H59 120.1 . . ?
C58 C59 H59 120.1 . . ?
C51 C52 H52A 109.5 . . ?
C51 C52 H52B 109.5 . . ?
C51 C52 H52C 109.5 . . ?
H52A C52 H52B 109.5 . . ?
H52A C52 H52C 109.5 . . ?
H52B C52 H52C 109.5 . . ?
C48 C47 C46 122.1(6) . . ?
C48 C47 H47 119.0 . . ?
C46 C47 H47 119.0 . . ?
S2 N5 S1 127.1(4) . . ?
F4 C76 S2 112.7(5) . . ?
F4 C76 F6 104.0(7) . . ?
F4 C76 F5 107.9(7) . . ?
F6 C76 S2 111.9(5) . . ?
F5 C76 S2 114.8(6) . . ?
F5 C76 F6 104.7(7) . . ?
C54 C55 H55A 109.5 . . ?
C54 C55 H55B 109.5 . . ?
C54 C55 H55C 109.5 . . ?
H55A C55 H55B 109.5 . . ?
H55A C55 H55C 109.5 . . ?
H55B C55 H55C 109.5 . . ?
C54 C56 H56A 109.5 . . ?
C54 C56 H56B 109.5 . . ?
C54 C56 H56C 109.5 . . ?
H56A C56 H56B 109.5 . . ?
H56A C56 H56C 109.5 . . ?
H56B C56 H56C 109.5 . . ?
C38 C33 N3 118.6(5) . . ?
C34 C33 N3 118.3(5) . . ?
C34 C33 C38 122.8(5) . . ?
C24 C26 H26A 109.5 . . ?
C24 C26 H26B 109.5 . . ?
C24 C26 H26C 109.5 . . ?
H26A C26 H26B 109.5 . . ?
H26A C26 H26C 109.5 . . ?
H26B C26 H26C 109.5 . . ?
C36 C35 C34 119.7(6) . . ?
C36 C35 H35 120.2 . . ?
C34 C35 H35 120.2 . . ?
C85 C86 H86 120.0 . . ?
C85 C86 C87 120.0 . . ?
C87 C86 H86 120.0 . . ?
C86 C85 H85 120.0 . . ?
C86 C85 C84 120.0 . . ?
C84 C85 H85 120.0 . . ?
C85 C84 H84 120.0 . . ?
C85 C84 C83 120.0 . . ?
C83 C84 H84 120.0 . . ?
C84 C83 H83 120.0 . . ?
C84 C83 C88 120.0 . . ?
C88 C83 H83 120.0 . . ?
C83 C88 H88 120.0 . . ?
C87 C88 C83 120.0 . . ?
C87 C88 H88 120.0 . . ?
C86 C87 H87 120.0 . . ?
C88 C87 C86 120.0 . . ?
C88 C87 H87 120.0 . . ?
C27 C29 H29A 109.5 . . ?
C27 C29 H29B 109.5 . . ?
C27 C29 H29C 109.5 . . ?
H29A C29 H29B 109.5 . . ?
H29A C29 H29C 109.5 . . ?
H29B C29 H29C 109.5 . . ?
C42 C43 H43A 109.5 . . ?
C42 C43 H43B 109.5 . . ?
C42 C43 H43C 109.5 . . ?
H43A C43 H43B 109.5 . . ?
H43A C43 H43C 109.5 . . ?
H43B C43 H43C 109.5 . . ?
N4 C32 H32A 110.5 . . ?
N4 C32 H32B 110.5 . . ?
C31 C32 N4 106.0(4) . . ?
C31 C32 H32A 110.5 . . ?
C31 C32 H32B 110.5 . . ?
H32A C32 H32B 108.7 . . ?
C39 C41 H41A 109.5 . . ?
C39 C41 H41B 109.5 . . ?
C39 C41 H41C 109.5 . . ?
H41A C41 H41B 109.5 . . ?
H41A C41 H41C 109.5 . . ?
H41B C41 H41C 109.5 . . ?
C39 C40 H40A 109.5 . . ?
C39 C40 H40B 109.5 . . ?
C39 C40 H40C 109.5 . . ?
H40A C40 H40B 109.5 . . ?
H40A C40 H40C 109.5 . . ?
H40B C40 H40C 109.5 . . ?
C15 C17 H17A 109.5 . . ?
C15 C17 H17B 109.5 . . ?
C15 C17 H17C 109.5 . . ?
H17A C17 H17B 109.5 . . ?
H17A C17 H17C 109.5 . . ?
H17B C17 H17C 109.5 . . ?
F1 C75 S1 111.8(8) . . ?
F1 C75 F3 106.8(9) . . ?
F1 C75 F2 111.0(11) . . ?
F3 C75 S1 109.2(9) . . ?
F2 C75 S1 110.4(7) . . ?
F2 C75 F3 107.6(11) . . ?
C51 C53 H53A 109.5 . . ?
C51 C53 H53B 109.5 . . ?
C51 C53 H53C 109.5 . . ?
H53A C53 H53B 109.5 . . ?
H53A C53 H53C 109.5 . . ?
H53B C53 H53C 109.5 . . ?
C24 C25 H25A 109.5 . . ?
C24 C25 H25B 109.5 . . ?
C24 C25 H25C 109.5 . . ?
H25A C25 H25B 109.5 . . ?
H25A C25 H25C 109.5 . . ?
H25B C25 H25C 109.5 . . ?
C80 C79 H79 120.0 . . ?
C80 C79 C78 120.0 . . ?
C78 C79 H79 120.0 . . ?
C79 C80 H80 120.0 . . ?
C79 C80 C81 120.0 . . ?
C81 C80 H80 120.0 . . ?
C80 C81 H81 120.0 . . ?
C82 C81 C80 120.0 . . ?
C82 C81 H81 120.0 . . ?
C81 C82 H82 120.0 . . ?
C77 C82 C81 120.0 . . ?
C77 C82 H82 120.0 . . ?
C82 C77 H77 120.0 . . ?
C82 C77 C78 120.0 . . ?
C78 C77 H77 120.0 . . ?
C79 C78 H78 120.0 . . ?
C77 C78 C79 120.0 . . ?
C77 C78 H78 120.0 . . ?

loop_
_geom_bond_atom_site_label_1
_geom_bond_atom_site_label_2
_geom_bond_distance
_geom_bond_site_symmetry_2
_geom_bond_publ_flag
Au1 Zn1 3.0222(5) . ?
Au1 P2 2.2745(12) . ?
Au1 C30 2.052(5) . ?
Zn1 N2 1.982(4) . ?
Zn1 N1 1.972(4) . ?
Zn1 C30 1.973(5) . ?
P1 N3 1.642(4) . ?
P1 C30 1.581(5) . ?
P1 N4 1.639(4) . ?
P2 C63 1.815(5) . ?
P2 C69 1.812(5) . ?
P2 C57 1.827(5) . ?
S2 O3 1.427(5) . ?
S2 O4 1.407(6) . ?
S2 N5 1.541(6) . ?
S2 C76 1.795(9) . ?
S1 O1 1.386(7) . ?
S1 O2 1.402(7) . ?
S1 N5 1.595(7) . ?
S1 C75 1.802(10) . ?
N2 C18 1.437(6) . ?
N2 C4 1.335(6) . ?
N1 C6 1.435(6) . ?
N1 C2 1.335(6) . ?
C18 C19 1.398(8) . ?
C18 C23 1.409(7) . ?
N3 C31 1.472(6) . ?
N3 C33 1.445(6) . ?
C12 H12 1.0000 . ?
C12 C7 1.517(7) . ?
C12 C14 1.534(7) . ?
C12 C13 1.519(8) . ?
C7 C6 1.399(7) . ?
C7 C8 1.397(7) . ?
C19 C20 1.401(7) . ?
C19 C27 1.528(7) . ?
C6 C11 1.413(7) . ?
C14 H14A 0.9800 . ?
C14 H14B 0.9800 . ?
C14 H14C 0.9800 . ?
C5 H5A 0.9800 . ?
C5 H5B 0.9800 . ?
C5 H5C 0.9800 . ?
C5 C4 1.516(7) . ?
C4 C3 1.389(7) . ?
N4 C45 1.446(6) . ?
N4 C32 1.491(6) . ?
C64 H64 0.9500 . ?
C64 C63 1.376(7) . ?
C64 C65 1.395(8) . ?
C20 H20 0.9500 . ?
C20 C21 1.374(9) . ?
F4 C76 1.298(9) . ?
F6 C76 1.359(9) . ?
C11 C15 1.524(8) . ?
C11 C10 1.379(8) . ?
C63 C68 1.397(7) . ?
C8 H8 0.9500 . ?
C8 C9 1.374(8) . ?
C70 H70 0.9500 . ?
C70 C69 1.392(7) . ?
C70 C71 1.389(8) . ?
C69 C74 1.387(8) . ?
C74 H74 0.9500 . ?
C74 C73 1.387(8) . ?
C57 C62 1.399(8) . ?
C57 C58 1.378(8) . ?
C65 H65 0.9500 . ?
C65 C66 1.379(8) . ?
C21 H21 0.9500 . ?
C21 C22 1.386(9) . ?
C13 H13A 0.9800 . ?
C13 H13B 0.9800 . ?
C13 H13C 0.9800 . ?
C37 H37 0.9500 . ?
C37 C38 1.393(8) . ?
C37 C36 1.353(9) . ?
C2 C3 1.400(7) . ?
C2 C1 1.508(7) . ?
C23 C22 1.385(8) . ?
C23 C24 1.520(8) . ?
C62 H62 0.9500 . ?
C62 C61 1.379(9) . ?
C3 H3 0.9500 . ?
C38 C42 1.523(8) . ?
C38 C33 1.404(8) . ?
C45 C50 1.400(8) . ?
C45 C46 1.413(8) . ?
C1 H1A 0.9800 . ?
C1 H1B 0.9800 . ?
C1 H1C 0.9800 . ?
C50 C54 1.519(8) . ?
C50 C49 1.388(8) . ?
C22 H22 0.9500 . ?
C9 H9 0.9500 . ?
C9 C10 1.384(9) . ?
C71 H71 0.9500 . ?
C71 C72 1.384(9) . ?
C61 H61 0.9500 . ?
C61 C60 1.374(12) . ?
C66 H66 0.9500 . ?
C66 C67 1.371(9) . ?
C73 H73 0.9500 . ?
C73 C72 1.375(9) . ?
C36 H36 0.9500 . ?
C36 C35 1.381(10) . ?
F5 C76 1.300(9) . ?
C72 H72 0.9500 . ?
C15 H15 1.0000 . ?
C15 C16 1.552(9) . ?
C15 C17 1.503(10) . ?
C10 H10 0.9500 . ?
C44 H44A 0.9800 . ?
C44 H44B 0.9800 . ?
C44 H44C 0.9800 . ?
C44 C42 1.519(8) . ?
C27 H27 1.0000 . ?
C27 C28 1.497(9) . ?
C27 C29 1.536(9) . ?
C67 H67 0.9500 . ?
C67 C68 1.385(8) . ?
C68 H68 0.9500 . ?
C42 H42 1.0000 . ?
C42 C43 1.519(9) . ?
C16 H16A 0.9800 . ?
C16 H16B 0.9800 . ?
C16 H16C 0.9800 . ?
C39 H39 1.0000 . ?
C39 C34 1.526(9) . ?
C39 C41 1.520(9) . ?
C39 C40 1.502(10) . ?
F1 C75 1.285(12) . ?
C60 H60 0.9500 . ?
C60 C59 1.377(12) . ?
C24 H24 1.0000 . ?
C24 C26 1.522(10) . ?
C24 C25 1.501(12) . ?
C54 H54 1.0000 . ?
C54 C55 1.553(9) . ?
C54 C56 1.520(10) . ?
C49 H49 0.9500 . ?
C49 C48 1.378(9) . ?
C48 H48 0.9500 . ?
C48 C47 1.367(9) . ?
C58 H58 0.9500 . ?
C58 C59 1.380(9) . ?
C51 H51 1.0000 . ?
C51 C46 1.523(9) . ?
C51 C52 1.518(10) . ?
C51 C53 1.518(11) . ?
C31 H31A 0.9900 . ?
C31 H31B 0.9900 . ?
C31 C32 1.480(8) . ?
C46 C47 1.388(8) . ?
C34 C33 1.392(8) . ?
C34 C35 1.399(8) . ?
C28 H28A 0.9800 . ?
C28 H28B 0.9800 . ?
C28 H28C 0.9800 . ?
C59 H59 0.9500 . ?
C52 H52A 0.9800 . ?
C52 H52B 0.9800 . ?
C52 H52C 0.9800 . ?
C47 H47 0.9500 . ?
C55 H55A 0.9800 . ?
C55 H55B 0.9800 . ?
C55 H55C 0.9800 . ?
C56 H56A 0.9800 . ?
C56 H56B 0.9800 . ?
C56 H56C 0.9800 . ?
C26 H26A 0.9800 . ?
C26 H26B 0.9800 . ?
C26 H26C 0.9800 . ?
F3 C75 1.314(13) . ?
C35 H35 0.9500 . ?
C86 H86 0.9500 . ?
C86 C85 1.3900 . ?
C86 C87 1.3900 . ?
C85 H85 0.9500 . ?
C85 C84 1.3900 . ?
C84 H84 0.9500 . ?
C84 C83 1.3900 . ?
C83 H83 0.9500 . ?
C83 C88 1.3900 . ?
C88 H88 0.9500 . ?
C88 C87 1.3900 . ?
C87 H87 0.9500 . ?
C29 H29A 0.9800 . ?
C29 H29B 0.9800 . ?
C29 H29C 0.9800 . ?
C43 H43A 0.9800 . ?
C43 H43B 0.9800 . ?
C43 H43C 0.9800 . ?
C32 H32A 0.9900 . ?
C32 H32B 0.9900 . ?
F2 C75 1.287(12) . ?
C41 H41A 0.9800 . ?
C41 H41B 0.9800 . ?
C41 H41C 0.9800 . ?
C40 H40A 0.9800 . ?
C40 H40B 0.9800 . ?
C40 H40C 0.9800 . ?
C17 H17A 0.9800 . ?
C17 H17B 0.9800 . ?
C17 H17C 0.9800 . ?
C53 H53A 0.9800 . ?
C53 H53B 0.9800 . ?
C53 H53C 0.9800 . ?
C25 H25A 0.9800 . ?
C25 H25B 0.9800 . ?
C25 H25C 0.9800 . ?
C79 H79 0.9500 . ?
C79 C80 1.3900 . ?
C79 C78 1.3900 . ?
C80 H80 0.9500 . ?
C80 C81 1.3900 . ?
C81 H81 0.9500 . ?
C81 C82 1.3900 . ?
C82 H82 0.9500 . ?
C82 C77 1.3900 . ?
C77 H77 0.9500 . ?
C77 C78 1.3900 . ?
C78 H78 0.9500 . ?

loop_
_geom_torsion_atom_site_label_1
_geom_torsion_atom_site_label_2
_geom_torsion_atom_site_label_3
_geom_torsion_atom_site_label_4
_geom_torsion
_geom_torsion_site_symmetry_1
_geom_torsion_site_symmetry_2
_geom_torsion_site_symmetry_3
_geom_torsion_site_symmetry_4
_geom_torsion_publ_flag
Au1 P2 C63 C64 18.1(5) . . . . ?
Au1 P2 C63 C68 -163.0(4) . . . . ?
Au1 P2 C69 C70 -133.3(4) . . . . ?
Au1 P2 C69 C74 48.3(5) . . . . ?
Au1 P2 C57 C62 -121.3(4) . . . . ?
Au1 P2 C57 C58 59.1(5) . . . . ?
Zn1 N2 C18 C19 86.0(5) . . . . ?
Zn1 N2 C18 C23 -97.0(5) . . . . ?
Zn1 N2 C4 C5 -167.1(4) . . . . ?
Zn1 N2 C4 C3 12.1(7) . . . . ?
Zn1 N1 C6 C7 -87.1(5) . . . . ?
Zn1 N1 C6 C11 93.4(5) . . . . ?
Zn1 N1 C2 C3 -8.4(6) . . . . ?
Zn1 N1 C2 C1 173.5(4) . . . . ?
P1 N3 C31 C32 25.0(6) . . . . ?
P1 N3 C33 C38 74.3(6) . . . . ?
P1 N3 C33 C34 -112.7(5) . . . . ?
P1 N4 C45 C50 103.3(6) . . . . ?
P1 N4 C45 C46 -82.4(6) . . . . ?
P1 N4 C32 C31 29.9(7) . . . . ?
P2 C63 C68 C67 -179.2(5) . . . . ?
P2 C69 C74 C73 176.2(5) . . . . ?
P2 C57 C62 C61 -178.8(5) . . . . ?
P2 C57 C58 C59 179.5(5) . . . . ?
N2 C18 C19 C20 175.3(5) . . . . ?
N2 C18 C19 C27 -5.7(8) . . . . ?
N2 C18 C23 C22 -174.8(5) . . . . ?
N2 C18 C23 C24 4.6(8) . . . . ?
N2 C4 C3 C2 10.0(9) . . . . ?
N1 C6 C11 C15 -0.7(7) . . . . ?
N1 C6 C11 C10 -179.6(5) . . . . ?
N1 C2 C3 C4 -12.3(8) . . . . ?
O3 S2 N5 S1 -12.4(9) . . . . ?
O3 S2 C76 F4 56.2(7) . . . . ?
O3 S2 C76 F6 -60.6(6) . . . . ?
O3 S2 C76 F5 -179.7(6) . . . . ?
C18 N2 C4 C5 12.4(7) . . . . ?
C18 N2 C4 C3 -168.4(5) . . . . ?
C18 C19 C20 C21 -0.3(9) . . . . ?
C18 C19 C27 C28 -118.4(6) . . . . ?
C18 C19 C27 C29 119.2(7) . . . . ?
C18 C23 C22 C21 -0.7(9) . . . . ?
C18 C23 C24 C26 135.0(7) . . . . ?
C18 C23 C24 C25 -102.5(8) . . . . ?
N3 P1 C30 Au1 179.5(3) . . . . ?
N3 P1 C30 Zn1 7.1(7) . . . . ?
N3 P1 N4 C45 169.2(5) . . . . ?
N3 P1 N4 C32 -13.7(5) . . . . ?
N3 C31 C32 N4 -33.0(7) . . . . ?
C12 C7 C6 N1 1.2(7) . . . . ?
C12 C7 C6 C11 -179.3(5) . . . . ?
C12 C7 C8 C9 178.5(5) . . . . ?
C7 C6 C11 C15 179.8(5) . . . . ?
C7 C6 C11 C10 0.9(8) . . . . ?
C7 C8 C9 C10 0.6(9) . . . . ?
C19 C18 C23 C22 2.2(8) . . . . ?
C19 C18 C23 C24 -178.3(5) . . . . ?
C19 C20 C21 C22 1.7(10) . . . . ?
C30 P1 N3 C31 174.1(4) . . . . ?
C30 P1 N3 C33 14.7(7) . . . . ?
C30 P1 N4 C45 -11.8(7) . . . . ?
C30 P1 N4 C32 165.3(4) . . . . ?
C6 N1 C2 C3 168.3(5) . . . . ?
C6 N1 C2 C1 -9.7(7) . . . . ?
C6 C7 C8 C9 -1.6(8) . . . . ?
C6 C11 C15 C16 134.5(6) . . . . ?
C6 C11 C15 C17 -101.9(7) . . . . ?
C6 C11 C10 C9 -2.0(9) . . . . ?
C14 C12 C7 C6 -117.3(5) . . . . ?
C14 C12 C7 C8 62.5(6) . . . . ?
C5 C4 C3 C2 -170.7(5) . . . . ?
C4 N2 C18 C19 -93.5(6) . . . . ?
C4 N2 C18 C23 83.6(6) . . . . ?
N4 P1 N3 C31 -7.0(5) . . . . ?
N4 P1 N3 C33 -166.4(5) . . . . ?
N4 P1 C30 Au1 0.9(5) . . . . ?
N4 P1 C30 Zn1 -171.5(4) . . . . ?
N4 C45 C50 C54 -0.5(7) . . . . ?
N4 C45 C50 C49 176.2(5) . . . . ?
N4 C45 C46 C51 2.9(7) . . . . ?
N4 C45 C46 C47 -174.8(5) . . . . ?
C64 C63 C68 C67 -0.3(9) . . . . ?
C64 C65 C66 C67 0.5(9) . . . . ?
C20 C19 C27 C28 60.6(7) . . . . ?
C20 C19 C27 C29 -61.7(8) . . . . ?
C20 C21 C22 C23 -1.2(10) . . . . ?
C63 P2 C69 C70 -5.3(5) . . . . ?
C63 P2 C69 C74 176.3(4) . . . . ?
C63 P2 C57 C62 110.7(5) . . . . ?
C63 P2 C57 C58 -68.9(5) . . . . ?
C63 C64 C65 C66 -0.6(9) . . . . ?
C8 C7 C6 N1 -178.6(4) . . . . ?
C8 C7 C6 C11 0.9(7) . . . . ?
C8 C9 C10 C11 1.3(9) . . . . ?
C70 C69 C74 C73 -2.3(9) . . . . ?
C70 C71 C72 C73 -1.5(10) . . . . ?
C69 P2 C63 C64 -106.1(4) . . . . ?
C69 P2 C63 C68 72.8(5) . . . . ?
C69 P2 C57 C62 -0.4(5) . . . . ?
C69 P2 C57 C58 -180.0(4) . . . . ?
C69 C70 C71 C72 0.1(9) . . . . ?
C69 C74 C73 C72 0.9(10) . . . . ?
C74 C73 C72 C71 1.0(10) . . . . ?
C57 P2 C63 C64 144.3(4) . . . . ?
C57 P2 C63 C68 -36.8(5) . . . . ?
C57 P2 C69 C70 103.5(5) . . . . ?
C57 P2 C69 C74 -74.9(5) . . . . ?
C57 C62 C61 C60 -1.2(10) . . . . ?
C57 C58 C59 C60 0.0(10) . . . . ?
C65 C64 C63 P2 179.5(4) . . . . ?
C65 C64 C63 C68 0.5(8) . . . . ?
C65 C66 C67 C68 -0.3(10) . . . . ?
O4 S2 N5 S1 -151.0(6) . . . . ?
O4 S2 C76 F4 176.9(6) . . . . ?
O4 S2 C76 F6 60.1(7) . . . . ?
O4 S2 C76 F5 -59.0(7) . . . . ?
C13 C12 C7 C6 119.1(5) . . . . ?
C13 C12 C7 C8 -61.0(6) . . . . ?
C37 C38 C42 C44 -63.6(7) . . . . ?
C37 C38 C42 C43 59.2(7) . . . . ?
C37 C38 C33 N3 176.8(5) . . . . ?
C37 C38 C33 C34 4.1(8) . . . . ?
C37 C36 C35 C34 0.1(10) . . . . ?
C2 N1 C6 C7 96.3(5) . . . . ?
C2 N1 C6 C11 -83.2(6) . . . . ?
C23 C18 C19 C20 -1.7(8) . . . . ?
C23 C18 C19 C27 177.3(5) . . . . ?
C62 C57 C58 C59 -0.1(9) . . . . ?
C62 C61 C60 C59 1.1(11) . . . . ?
C38 C37 C36 C35 0.2(11) . . . . ?
C45 N4 C32 C31 -152.7(5) . . . . ?
C45 C50 C54 C55 95.2(7) . . . . ?
C45 C50 C54 C56 -144.8(6) . . . . ?
C45 C50 C49 C48 -2.4(9) . . . . ?
C45 C46 C47 C48 -0.7(9) . . . . ?
C1 C2 C3 C4 165.9(5) . . . . ?
C50 C45 C46 C51 177.0(5) . . . . ?
C50 C45 C46 C47 -0.7(8) . . . . ?
C50 C49 C48 C47 1.1(10) . . . . ?
C22 C23 C24 C26 -45.5(9) . . . . ?
C22 C23 C24 C25 76.9(9) . . . . ?
C71 C70 C69 P2 -176.6(4) . . . . ?
C71 C70 C69 C74 1.8(8) . . . . ?
C61 C60 C59 C58 -0.5(11) . . . . ?
C66 C67 C68 C63 0.1(10) . . . . ?
C36 C37 C38 C42 176.5(6) . . . . ?
C36 C37 C38 C33 -2.1(9) . . . . ?
C15 C11 C10 C9 179.1(6) . . . . ?
C10 C11 C15 C16 -46.7(8) . . . . ?
C10 C11 C15 C17 77.0(8) . . . . ?
C27 C19 C20 C21 -179.4(6) . . . . ?
C42 C38 C33 N3 -1.7(8) . . . . ?
C42 C38 C33 C34 -174.5(5) . . . . ?
C39 C34 C33 N3 2.3(7) . . . . ?
C39 C34 C33 C38 175.1(5) . . . . ?
C39 C34 C35 C36 -177.2(6) . . . . ?
C24 C23 C22 C21 179.8(6) . . . . ?
O1 S1 N5 S2 -147.6(7) . . . . ?
O1 S1 C75 F1 -54.1(10) . . . . ?
O1 S1 C75 F3 63.8(9) . . . . ?
O1 S1 C75 F2 -178.1(10) . . . . ?
C54 C50 C49 C48 174.4(6) . . . . ?
C49 C50 C54 C55 -81.4(7) . . . . ?
C49 C50 C54 C56 38.6(8) . . . . ?
C49 C48 C47 C46 0.5(10) . . . . ?
C58 C57 C62 C61 0.7(8) . . . . ?
O2 S1 N5 S2 -11.6(9) . . . . ?
O2 S1 C75 F1 177.7(8) . . . . ?
O2 S1 C75 F3 -64.4(9) . . . . ?
O2 S1 C75 F2 53.7(11) . . . . ?
C51 C46 C47 C48 -178.4(6) . . . . ?
C31 N3 C33 C38 -84.3(6) . . . . ?
C31 N3 C33 C34 88.8(6) . . . . ?
C46 C45 C50 C54 -174.6(5) . . . . ?
C46 C45 C50 C49 2.1(8) . . . . ?
C52 C51 C46 C45 151.0(6) . . . . ?
C52 C51 C46 C47 -31.3(8) . . . . ?
N5 S2 C76 F4 -68.3(7) . . . . ?
N5 S2 C76 F6 175.0(6) . . . . ?
N5 S2 C76 F5 55.8(7) . . . . ?
N5 S1 C75 F1 54.6(9) . . . . ?
N5 S1 C75 F3 172.5(8) . . . . ?
N5 S1 C75 F2 -69.5(11) . . . . ?
C76 S2 N5 S1 100.0(7) . . . . ?
C33 N3 C31 C32 -173.5(5) . . . . ?
C33 C38 C42 C44 114.9(6) . . . . ?
C33 C38 C42 C43 -122.3(6) . . . . ?
C33 C34 C35 C36 1.7(9) . . . . ?
C35 C34 C33 N3 -176.6(5) . . . . ?
C35 C34 C33 C38 -3.9(8) . . . . ?
C86 C85 C84 C83 0.0 . . . . ?
C85 C86 C87 C88 0.0 . . . . ?
C85 C84 C83 C88 0.0 . . . . ?
C84 C83 C88 C87 0.0 . . . . ?
C83 C88 C87 C86 0.0 . . . . ?
C87 C86 C85 C84 0.0 . . . . ?
C32 N4 C45 C50 -73.6(7) . . . . ?
C32 N4 C45 C46 100.7(6) . . . . ?
C41 C39 C34 C33 -145.5(7) . . . . ?
C41 C39 C34 C35 33.4(9) . . . . ?
C40 C39 C34 C33 87.6(8) . . . . ?
C40 C39 C34 C35 -93.4(8) . . . . ?
C75 S1 N5 S2 104.0(7) . . . . ?
C53 C51 C46 C45 -84.2(8) . . . . ?
C53 C51 C46 C47 93.4(8) . . . . ?
C79 C80 C81 C82 0.0 . . . . ?
C80 C79 C78 C77 0.0 . . . . ?
C80 C81 C82 C77 0.0 . . . . ?
C81 C82 C77 C78 0.0 . . . . ?
C82 C77 C78 C79 0.0 . . . . ?
C78 C79 C80 C81 0.0 . . . . ?
